data_4035218
loop_
_publ_author_name
'Xu, Wan'
'Wang, Mengjie'
'Ma, Zhiying'
'Shan, Zhen'
'Li, Chunli'
'Wang, Hua'

_publ_section_title
;
 Selenophene-Based Heteroacenes: Synthesis, Structures, and
 Physicochemical Behaviors.
;
_journal_issue 19
_journal_name_full 'The Journal of organic chemistry'
_journal_page_first 12154
_journal_page_last 12163
_journal_paper_doi 10.1021/acs.joc.8b02107
_journal_volume 83
_journal_year 2018
_chemical_formula_moiety 'C12 H20 Se2 Si2'
_chemical_formula_sum 'C12 H20 Se2 Si2'
_chemical_formula_weight 378.38
_space_group_crystal_system monoclinic
_space_group_IT_number 14
_space_group_name_Hall '-P 2yn'
_space_group_name_H-M_alt 'P 1 21/n 1'
_atom_sites_solution_hydrogens geom
_atom_sites_solution_primary dual
_audit_creation_date 2018-08-17
_audit_creation_method
;
Olex2 1.2
(compiled 2018.05.29 svn.r3508 for OlexSys, GUI svn.r5506)
;
_cell_angle_alpha 90
_cell_angle_beta 97.251(3)
_cell_angle_gamma 90
_cell_formula_units_Z 2
_cell_length_a 6.6546(12)
_cell_length_b 12.875(2)
_cell_length_c 10.2719(17)
_cell_measurement_reflns_used 1797
_cell_measurement_temperature 296(2)
_cell_measurement_theta_max 25.907
_cell_measurement_theta_min 3.164
_cell_volume 873.0(3)
_computing_cell_refinement 'SAINT v8.37A (Bruker, 2015)'
_computing_data_reduction 'SAINT v8.37A (Bruker, 2015)'
_computing_molecular_graphics 'Olex2 (Dolomanov et al., 2009)'
_computing_publication_material 'Olex2 (Dolomanov et al., 2009)'
_computing_structure_refinement 'ShelXL (Sheldrick, 2015)'
_computing_structure_solution 'ShelXT (Sheldrick, 2015)'
_diffrn_ambient_temperature 296.15
_diffrn_measured_fraction_theta_full 0.997
_diffrn_measured_fraction_theta_max 0.997
_diffrn_measurement_device_type 'Bruker P4'
_diffrn_measurement_method '\w scans'
_diffrn_radiation_monochromator graphite
_diffrn_radiation_type MoK\a
_diffrn_radiation_wavelength 0.71073
_diffrn_reflns_av_R_equivalents 0.0271
_diffrn_reflns_av_unetI/netI 0.0304
_diffrn_reflns_Laue_measured_fraction_full 0.997
_diffrn_reflns_Laue_measured_fraction_max 0.997
_diffrn_reflns_limit_h_max 5
_diffrn_reflns_limit_h_min -7
_diffrn_reflns_limit_k_max 14
_diffrn_reflns_limit_k_min -15
_diffrn_reflns_limit_l_max 9
_diffrn_reflns_limit_l_min -12
_diffrn_reflns_number 4394
_diffrn_reflns_point_group_measured_fraction_full 0.997
_diffrn_reflns_point_group_measured_fraction_max 0.997
_diffrn_reflns_theta_full 25.090
_diffrn_reflns_theta_max 25.090
_diffrn_reflns_theta_min 2.549
_exptl_absorpt_coefficient_mu 4.351
_exptl_absorpt_correction_T_max 0.7457
_exptl_absorpt_correction_T_min 0.4254
_exptl_absorpt_correction_type multi-scan
_exptl_absorpt_process_details
'SADABS-2016/2 (Bruker,2016/2) was used for absorption correction. wR2(int) was 0.0916 before and 0.0412 after correction. The Ratio of minimum to maximum transmission is 0.5705. The \l/2 correction factor is Not present.'
_exptl_crystal_colour yellow
_exptl_crystal_colour_primary yellow
_exptl_crystal_density_diffrn 1.439
_exptl_crystal_description block
_exptl_crystal_F_000 376
_exptl_crystal_size_max 0.39
_exptl_crystal_size_mid 0.25
_exptl_crystal_size_min 0.22
_refine_diff_density_max 0.667
_refine_diff_density_min -0.706
_refine_diff_density_rms 0.070
_refine_ls_extinction_method none
_refine_ls_goodness_of_fit_ref 1.054
_refine_ls_hydrogen_treatment constr
_refine_ls_matrix_type full
_refine_ls_number_parameters 76
_refine_ls_number_reflns 1547
_refine_ls_number_restraints 24
_refine_ls_restrained_S_all 1.119
_refine_ls_R_factor_all 0.0478
_refine_ls_R_factor_gt 0.0367
_refine_ls_shift/su_max 0.000
_refine_ls_shift/su_mean 0.000
_refine_ls_structure_factor_coef Fsqd
_refine_ls_weighting_details 'w=1/[\s^2^(Fo^2^)+(0.0456P)^2^+0.9364P] where P=(Fo^2^+2Fc^2^)/3'
_refine_ls_weighting_scheme calc
_refine_ls_wR_factor_gt 0.0921
_refine_ls_wR_factor_ref 0.0982
_reflns_Friedel_coverage 0.000
_reflns_number_gt 1257
_reflns_number_total 1547
_reflns_threshold_expression 'I > 2\s(I)'
_cod_data_source_file jo8b02107_si_005.cif
_cod_data_source_block a
_cod_database_code 4035218
_shelx_shelxl_version_number 2018/1
_shelx_space_group_comment
;
The symmetry employed for this shelxl refinement is uniquely defined
by the following loop, which should always be used as a source of
symmetry information in preference to the above space-group names.
They are only intended as comments.
;
_shelx_estimated_absorpt_t_max 0.448
_shelx_estimated_absorpt_t_min 0.282
_olex2_refinement_description
;
1. Fixed Uiso
 At 1.2 times of:
  All C(H) groups
 At 1.5 times of:
  All C(H,H,H) groups
2. Uiso/Uaniso restraints and constraints
Si02 \\sim C006 \\sim C007 \\sim C008: within 1.9A with sigma of 0.01 and sigma
for terminal atoms of 0.02
Uanis(C006) \\sim Ueq: with sigma of 0.005 and sigma for terminal atoms of 0.01
3.a Aromatic/amide H refined with riding coordinates:
 C004(H004)
3.b Idealised Me refined as rotating group:
 C006(H00A,H00B,H00C), C007(H00D,H00E,H00F), C008(H00G,H00H,H00I)
;
_olex2_submission_special_instructions 'No special instructions were received'

loop_
_space_group_symop_operation_xyz
'x, y, z'
'-x+1/2, y+1/2, -z+1/2'
'-x, -y, -z'
'x-1/2, -y-1/2, z-1/2'

loop_
_atom_site_label
_atom_site_type_symbol
_atom_site_fract_x
_atom_site_fract_y
_atom_site_fract_z
_atom_site_U_iso_or_equiv
_atom_site_adp_type
_atom_site_occupancy
_atom_site_site_symmetry_order
_atom_site_calc_flag
_atom_site_refinement_flags_posn
_atom_site_refinement_flags_adp
Se01 Se 0.15914(7) 0.45511(4) 0.33402(4) 0.0609(2) Uani 1 1 d . .
Si02 Si 0.17725(19) 0.70029(10) 0.82443(12) 0.0577(3) Uani 1 1 d . U
C003 C 0.0942(5) 0.5151(3) 0.4892(3) 0.0385(8) Uani 1 1 d . .
C004 C 0.2022(6) 0.5833(3) 0.5832(4) 0.0454(9) Uani 1 1 d . .
H004 H 0.331917 0.607569 0.575801 0.054 Uiso 1 1 calc R .
C005 C 0.0981(6) 0.6097(3) 0.6847(4) 0.0460(9) Uani 1 1 d . .
C006 C 0.4523(9) 0.7075(6) 0.8491(7) 0.111(2) Uani 1 1 d . U
H00A H 0.494871 0.754627 0.919642 0.166 Uiso 1 1 calc GR .
H00B H 0.500065 0.731775 0.770198 0.166 Uiso 1 1 calc GR .
H00C H 0.507235 0.639762 0.870636 0.166 Uiso 1 1 calc GR .
C007 C 0.0705(12) 0.6569(7) 0.9714(6) 0.124(3) Uani 1 1 d . U
H00D H 0.114064 0.587166 0.992498 0.187 Uiso 1 1 calc GR .
H00E H -0.074666 0.658957 0.955057 0.187 Uiso 1 1 calc GR .
H00F H 0.116377 0.701958 1.043571 0.187 Uiso 1 1 calc GR .
C008 C 0.0653(13) 0.8305(5) 0.7816(8) 0.139(3) Uani 1 1 d . U
H00G H -0.078890 0.824082 0.760807 0.209 Uiso 1 1 calc GR .
H00H H 0.121516 0.857827 0.707084 0.209 Uiso 1 1 calc GR .
H00I H 0.095688 0.876667 0.854835 0.209 Uiso 1 1 calc GR .

loop_
_atom_site_aniso_label
_atom_site_aniso_U_11
_atom_site_aniso_U_22
_atom_site_aniso_U_33
_atom_site_aniso_U_23
_atom_site_aniso_U_13
_atom_site_aniso_U_12
Se01 0.0516(3) 0.0758(4) 0.0564(3) -0.0282(2) 0.0115(2) -0.0155(2)
Si02 0.0564(7) 0.0623(8) 0.0511(7) -0.0239(6) -0.0056(5) -0.0080(5)
C003 0.0390(18) 0.0360(18) 0.0389(19) -0.0042(15) -0.0015(15) 0.0014(15)
C004 0.047(2) 0.040(2) 0.046(2) -0.0107(17) -0.0075(18) -0.0060(17)
C005 0.047(2) 0.040(2) 0.046(2) -0.0072(16) -0.0100(18) -0.0015(17)
C006 0.073(3) 0.145(5) 0.110(4) -0.065(4) -0.006(3) -0.015(3)
C007 0.139(6) 0.164(6) 0.072(4) -0.042(4) 0.024(4) -0.049(5)
C008 0.176(7) 0.077(4) 0.146(6) -0.055(4) -0.052(6) 0.025(4)

loop_
_atom_type_symbol
_atom_type_description
_atom_type_scat_dispersion_real
_atom_type_scat_dispersion_imag
_atom_type_scat_source
C C 0.0033 0.0016 'International Tables Vol C Tables 4.2.6.8 and 6.1.1.4'
H H 0.0000 0.0000 'International Tables Vol C Tables 4.2.6.8 and 6.1.1.4'
Se Se -0.0929 2.2259 'International Tables Vol C Tables 4.2.6.8 and 6.1.1.4'
Si Si 0.0817 0.0704 'International Tables Vol C Tables 4.2.6.8 and 6.1.1.4'

loop_
_geom_angle_atom_site_label_1
_geom_angle_atom_site_label_2
_geom_angle_atom_site_label_3
_geom_angle
_geom_angle_site_symmetry_1
_geom_angle_site_symmetry_3
C003 Se01 C005 88.02(16) . 3_566
C006 Si02 C005 108.6(2) . .
C006 Si02 C007 112.8(4) . .
C006 Si02 C008 110.6(4) . .
C007 Si02 C005 109.9(3) . .
C007 Si02 C008 106.5(4) . .
C008 Si02 C005 108.3(2) . .
C003 C003 Se01 109.8(3) 3_566 .
C003 C003 C004 117.5(4) 3_566 .
C004 C003 Se01 132.7(3) . .
C003 C004 H004 123.0 . .
C005 C004 C003 114.1(4) . .
C005 C004 H004 123.0 . .
Si02 C005 Se01 121.1(2) . 3_566
C004 C005 Se01 110.6(3) . 3_566
C004 C005 Si02 128.3(3) . .
Si02 C006 H00A 109.5 . .
Si02 C006 H00B 109.5 . .
Si02 C006 H00C 109.5 . .
H00A C006 H00B 109.5 . .
H00A C006 H00C 109.5 . .
H00B C006 H00C 109.5 . .
Si02 C007 H00D 109.5 . .
Si02 C007 H00E 109.5 . .
Si02 C007 H00F 109.5 . .
H00D C007 H00E 109.5 . .
H00D C007 H00F 109.5 . .
H00E C007 H00F 109.5 . .
Si02 C008 H00G 109.5 . .
Si02 C008 H00H 109.5 . .
Si02 C008 H00I 109.5 . .
H00G C008 H00H 109.5 . .
H00G C008 H00I 109.5 . .
H00H C008 H00I 109.5 . .

loop_
_geom_bond_atom_site_label_1
_geom_bond_atom_site_label_2
_geom_bond_distance
_geom_bond_site_symmetry_2
Se01 C003 1.870(4) .
Se01 C005 1.892(4) 3_566
Si02 C005 1.873(4) .
Si02 C006 1.818(6) .
Si02 C007 1.835(7) .
Si02 C008 1.865(7) .
C003 C003 1.358(7) 3_566
C003 C004 1.430(5) .
C004 H004 0.9300 .
C004 C005 1.366(6) .
C006 H00A 0.9600 .
C006 H00B 0.9600 .
C006 H00C 0.9600 .
C007 H00D 0.9600 .
C007 H00E 0.9600 .
C007 H00F 0.9600 .
C008 H00G 0.9600 .
C008 H00H 0.9600 .
C008 H00I 0.9600 .
